data_4023322
loop_
_publ_author_name
'Li-Rong Wen'
'Ji-Hui Sun'
'Ming Li'
'En-Tao Sun'
'Shu-Sheng Zhang'

_publ_contact_author_address
;
Key Laboratory of Eco-Chemical Engineering, Ministry of Education, 
College of Chemistry and Molecular Engineering, 
Qingdao University of Science and Technology,
 Qingdao 266042, 
China
;
_publ_contact_author_email liming928@qust.edu.cn
_publ_contact_author_fax '+86 532 8402 3927'
_publ_contact_author_name 'Ming Li'
_publ_contact_author_phone '+86 532 8402 2990'
_publ_section_title
;
 Application of \b-(2-Chloroaroyl) Thioacetanilides in Synthesis:
 An Unusual and Highly Efficient Access to
 Thiochromeno[2,3-b]pyridine Derivatives
;
_journal_name_full 'Journal of Organic Chemistry'
_journal_page_first 1852
_journal_page_last 1863
_journal_paper_doi 10.1021/jo7024702
_journal_volume 73
_journal_year 2008
_chemical_formula_moiety 'C27 H20 Cl N3 O5 S'
_chemical_formula_sum 'C27 H20 Cl N3 O5 S'
_chemical_formula_weight 533.97
_chemical_name_systematic
; 
 ? 
;
_space_group_IT_number 2
_symmetry_cell_setting triclinic
_symmetry_space_group_name_Hall '-P 1'
_symmetry_space_group_name_H-M 'P -1'
_atom_sites_solution_hydrogens geom
_atom_sites_solution_primary direct
_atom_sites_solution_secondary difmap
_audit_creation_method SHELXL-97
_cell_angle_alpha 61.820(8)
_cell_angle_beta 77.894(9)
_cell_angle_gamma 70.454(9)
_cell_formula_units_Z 2
_cell_length_a 11.1920(9)
_cell_length_b 11.2077(10)
_cell_length_c 11.2808(11)
_cell_measurement_reflns_used 2710
_cell_measurement_temperature 113(2)
_cell_measurement_theta_max 25.0
_cell_measurement_theta_min 2.7
_cell_volume 1173.14(18)
_computing_cell_refinement CrystalClear
_computing_data_collection CrystalClear
_computing_data_reduction crystalclear
_computing_publication_material 'CrystalStructure 3.7.0'
_computing_structure_refinement 'SHELXL-97 (Sheldrick, 1997)'
_computing_structure_solution 'SHELXS-97 (Sheldrick, 1990)'
_diffrn_ambient_temperature 113(2)
_diffrn_detector_area_resol_mean 7.31
_diffrn_measured_fraction_theta_full 0.995
_diffrn_measured_fraction_theta_max 0.995
_diffrn_measurement_device_type 'Rigaku Saturn'
_diffrn_measurement_method \w
_diffrn_radiation_monochromator confocal
_diffrn_radiation_source 'rotating anode'
_diffrn_radiation_type MoK\a
_diffrn_radiation_wavelength 0.71070
_diffrn_reflns_av_R_equivalents 0.0484
_diffrn_reflns_av_sigmaI/netI 0.0823
_diffrn_reflns_limit_h_max 14
_diffrn_reflns_limit_h_min -14
_diffrn_reflns_limit_k_max 14
_diffrn_reflns_limit_k_min -14
_diffrn_reflns_limit_l_max 14
_diffrn_reflns_limit_l_min -14
_diffrn_reflns_number 14893
_diffrn_reflns_theta_full 27.88
_diffrn_reflns_theta_max 27.88
_diffrn_reflns_theta_min 2.05
_exptl_absorpt_coefficient_mu 0.299
_exptl_absorpt_correction_T_max 0.9881
_exptl_absorpt_correction_T_min 0.9650
_exptl_absorpt_correction_type multi-scan
_exptl_absorpt_process_details crystalclear
_exptl_crystal_colour yellow
_exptl_crystal_density_diffrn 1.512
_exptl_crystal_density_method 'not measured'
_exptl_crystal_description prism
_exptl_crystal_F_000 552
_exptl_crystal_size_max 0.12
_exptl_crystal_size_mid 0.06
_exptl_crystal_size_min 0.04
_refine_diff_density_max 0.392
_refine_diff_density_min -0.401
_refine_diff_density_rms 0.117
_refine_ls_extinction_method none
_refine_ls_goodness_of_fit_ref 0.964
_refine_ls_hydrogen_treatment mixed
_refine_ls_matrix_type full
_refine_ls_number_parameters 343
_refine_ls_number_reflns 5558
_refine_ls_number_restraints 0
_refine_ls_restrained_S_all 0.964
_refine_ls_R_factor_all 0.0667
_refine_ls_R_factor_gt 0.0410
_refine_ls_shift/su_max 0.001
_refine_ls_shift/su_mean 0.000
_refine_ls_structure_factor_coef Fsqd
_refine_ls_weighting_details 'calc w=1/[\s^2^(Fo^2^)+(0.0592P)^2^+0.0000P] where P=(Fo^2^+2Fc^2^)/3'
_refine_ls_weighting_scheme calc
_refine_ls_wR_factor_gt 0.0897
_refine_ls_wR_factor_ref 0.1099
_reflns_number_gt 3682
_reflns_number_total 5558
_reflns_threshold_expression >2sigma(I)
_cod_data_source_file jo7024702-File002_2.cif
_cod_data_source_block compound9b
_cod_original_sg_symbol_Hall '-P 1 '
_cod_database_code 4023322

loop_
_symmetry_equiv_pos_as_xyz
'x, y, z'
'-x, -y, -z'

loop_
_atom_site_label
_atom_site_type_symbol
_atom_site_fract_x
_atom_site_fract_y
_atom_site_fract_z
_atom_site_U_iso_or_equiv
_atom_site_adp_type
_atom_site_occupancy
_atom_site_symmetry_multiplicity
_atom_site_calc_flag
_atom_site_refinement_flags
_atom_site_disorder_assembly
_atom_site_disorder_group
Cl1 Cl 0.13088(5) 0.43012(5) 1.62285(5) 0.02371(13) Uani 1 1 d . . .
S1 S 0.26236(5) 0.39652(5) 1.15742(5) 0.01933(13) Uani 1 1 d . . .
O1 O 0.37686(13) 0.78861(14) 1.01203(14) 0.0229(3) Uani 1 1 d . . .
O2 O 0.50497(12) 0.63210(14) 0.52158(13) 0.0201(3) Uani 1 1 d . . .
O3 O 0.49645(12) 0.81040(13) 0.56708(13) 0.0193(3) Uani 1 1 d . . .
O4 O -0.03425(14) 0.74253(17) 0.63348(17) 0.0365(4) Uani 1 1 d . . .
O5 O -0.17423(14) 0.93824(18) 0.61209(17) 0.0405(4) Uani 1 1 d . . .
N1 N 0.31010(14) 0.45681(16) 0.90214(15) 0.0159(3) Uani 1 1 d . . .
N2 N 0.40476(16) 0.43038(18) 0.70901(17) 0.0186(4) Uani 1 1 d . . .
H2A H 0.383(2) 0.356(2) 0.740(2) 0.029(6) Uiso 1 1 d . . .
H2B H 0.4461(18) 0.466(2) 0.625(2) 0.021(6) Uiso 1 1 d . . .
N3 N -0.06852(16) 0.8561(2) 0.63954(17) 0.0265(4) Uani 1 1 d . . .
C1 C 0.30545(17) 0.50794(19) 0.99504(18) 0.0151(4) Uani 1 1 d . . .
C2 C 0.33500(17) 0.62973(19) 0.95733(18) 0.0145(4) Uani 1 1 d . . .
C3 C 0.33911(17) 0.68308(19) 1.05096(19) 0.0163(4) Uani 1 1 d . . .
C4 C 0.28997(17) 0.61578(19) 1.19247(18) 0.0154(4) Uani 1 1 d . . .
C5 C 0.25104(17) 0.4932(2) 1.24556(18) 0.0154(4) Uani 1 1 d . . .
C6 C 0.20152(16) 0.4358(2) 1.37872(18) 0.0177(4) Uani 1 1 d . . .
H6 H 0.1752 0.3524 1.4142 0.021 Uiso 1 1 calc R . .
C7 C 0.19174(17) 0.5026(2) 1.45732(19) 0.0177(4) Uani 1 1 d . . .
C8 C 0.23051(18) 0.6240(2) 1.40866(19) 0.0193(4) Uani 1 1 d . . .
H8 H 0.2238 0.6679 1.4651 0.023 Uiso 1 1 calc R . .
C9 C 0.27865(17) 0.6795(2) 1.27768(19) 0.0186(4) Uani 1 1 d . . .
H9 H 0.3049 0.7627 1.2436 0.022 Uiso 1 1 calc R . .
C10 C 0.35541(17) 0.72187(19) 0.80784(18) 0.0154(4) Uani 1 1 d . . .
H10 H 0.4190 0.7721 0.7963 0.018 Uiso 1 1 calc R . .
C11 C 0.40671(17) 0.63321(19) 0.73060(18) 0.0154(4) Uani 1 1 d . . .
C12 C 0.37687(16) 0.50914(19) 0.77603(18) 0.0143(4) Uani 1 1 d . . .
C13 C 0.25376(18) 0.3441(2) 0.93925(18) 0.0170(4) Uani 1 1 d . . .
C14 C 0.3291(2) 0.2062(2) 0.9820(2) 0.0226(4) Uani 1 1 d . . .
H14 H 0.4174 0.1841 0.9911 0.027 Uiso 1 1 calc R . .
C15 C 0.2729(2) 0.1009(2) 1.0112(2) 0.0319(5) Uani 1 1 d . . .
H15 H 0.3235 0.0063 1.0383 0.038 Uiso 1 1 calc R . .
C16 C 0.1445(2) 0.1332(3) 1.0011(2) 0.0342(6) Uani 1 1 d . . .
H16 H 0.1071 0.0606 1.0209 0.041 Uiso 1 1 calc R . .
C17 C 0.0691(2) 0.2700(3) 0.9624(2) 0.0303(5) Uani 1 1 d . . .
H17 H -0.0199 0.2910 0.9579 0.036 Uiso 1 1 calc R . .
C18 C 0.12404(19) 0.3770(2) 0.93011(19) 0.0216(4) Uani 1 1 d . . .
H18 H 0.0732 0.4715 0.9021 0.026 Uiso 1 1 calc R . .
C19 C 0.22872(17) 0.83154(19) 0.75883(18) 0.0152(4) Uani 1 1 d . . .
C20 C 0.14039(17) 0.7998(2) 0.71615(18) 0.0162(4) Uani 1 1 d . . .
H20 H 0.1607 0.7127 0.7115 0.019 Uiso 1 1 calc R . .
C21 C 0.02343(18) 0.8951(2) 0.68064(18) 0.0198(4) Uani 1 1 d . . .
C22 C -0.0102(2) 1.0242(2) 0.6836(2) 0.0252(5) Uani 1 1 d . . .
H22 H -0.0913 1.0885 0.6583 0.030 Uiso 1 1 calc R . .
C23 C 0.0774(2) 1.0567(2) 0.7242(2) 0.0260(5) Uani 1 1 d . . .
H23 H 0.0573 1.1455 0.7255 0.031 Uiso 1 1 calc R . .
C24 C 0.19523(18) 0.9612(2) 0.76335(19) 0.0202(4) Uani 1 1 d . . .
H24 H 0.2537 0.9843 0.7936 0.024 Uiso 1 1 calc R . .
C25 C 0.47242(17) 0.68761(19) 0.59951(18) 0.0159(4) Uani 1 1 d . . .
C26 C 0.56449(18) 0.8700(2) 0.43727(18) 0.0202(4) Uani 1 1 d . . .
H26A H 0.6306 0.7932 0.4218 0.024 Uiso 1 1 calc R . .
H26B H 0.6075 0.9334 0.4387 0.024 Uiso 1 1 calc R . .
C27 C 0.4770(2) 0.9511(2) 0.3231(2) 0.0281(5) Uani 1 1 d . . .
H27A H 0.4372 0.8877 0.3187 0.042 Uiso 1 1 calc R . .
H27B H 0.5259 0.9916 0.2380 0.042 Uiso 1 1 calc R . .
H27C H 0.4111 1.0269 0.3383 0.042 Uiso 1 1 calc R . .

loop_
_atom_site_aniso_label
_atom_site_aniso_U_11
_atom_site_aniso_U_22
_atom_site_aniso_U_33
_atom_site_aniso_U_23
_atom_site_aniso_U_13
_atom_site_aniso_U_12
Cl1 0.0252(3) 0.0333(3) 0.0155(2) -0.0126(2) 0.00325(19) -0.0112(2)
S1 0.0313(3) 0.0179(3) 0.0129(2) -0.0074(2) 0.0019(2) -0.0127(2)
O1 0.0330(8) 0.0199(7) 0.0217(7) -0.0103(6) -0.0003(6) -0.0132(6)
O2 0.0240(7) 0.0219(7) 0.0180(7) -0.0123(6) 0.0053(6) -0.0089(6)
O3 0.0247(7) 0.0177(7) 0.0171(7) -0.0088(6) 0.0065(6) -0.0106(6)
O4 0.0354(9) 0.0312(9) 0.0496(11) -0.0179(8) -0.0112(8) -0.0114(8)
O5 0.0173(8) 0.0509(11) 0.0471(10) -0.0212(9) -0.0077(7) 0.0011(8)
N1 0.0206(8) 0.0170(8) 0.0140(8) -0.0090(7) 0.0041(6) -0.0096(7)
N2 0.0256(9) 0.0180(9) 0.0164(9) -0.0106(7) 0.0047(7) -0.0101(8)
N3 0.0212(9) 0.0311(11) 0.0216(9) -0.0063(8) -0.0005(7) -0.0087(9)
C1 0.0163(9) 0.0161(10) 0.0134(9) -0.0079(8) 0.0011(7) -0.0042(8)
C2 0.0158(9) 0.0162(10) 0.0126(9) -0.0073(8) 0.0020(7) -0.0059(8)
C3 0.0179(9) 0.0145(10) 0.0174(9) -0.0079(8) -0.0015(8) -0.0038(8)
C4 0.0157(9) 0.0154(10) 0.0144(9) -0.0066(8) -0.0024(7) -0.0027(8)
C5 0.0153(9) 0.0159(10) 0.0154(9) -0.0079(8) -0.0030(7) -0.0019(8)
C6 0.0164(9) 0.0215(10) 0.0164(9) -0.0084(8) -0.0007(8) -0.0064(8)
C7 0.0140(9) 0.0233(11) 0.0139(9) -0.0084(8) -0.0003(7) -0.0026(8)
C8 0.0224(10) 0.0196(10) 0.0178(10) -0.0124(8) -0.0024(8) -0.0010(9)
C9 0.0215(10) 0.0149(10) 0.0201(10) -0.0090(8) -0.0031(8) -0.0027(8)
C10 0.0193(9) 0.0150(10) 0.0135(9) -0.0067(8) 0.0029(7) -0.0082(8)
C11 0.0171(9) 0.0151(10) 0.0141(9) -0.0072(8) 0.0016(7) -0.0049(8)
C12 0.0121(9) 0.0160(10) 0.0143(9) -0.0079(8) -0.0008(7) -0.0014(8)
C13 0.0260(10) 0.0190(10) 0.0120(9) -0.0095(8) 0.0043(8) -0.0124(9)
C14 0.0306(11) 0.0180(11) 0.0200(10) -0.0099(9) 0.0010(9) -0.0069(9)
C15 0.0548(15) 0.0196(11) 0.0238(11) -0.0106(9) 0.0049(10) -0.0156(11)
C16 0.0580(16) 0.0399(14) 0.0230(11) -0.0190(11) 0.0137(11) -0.0372(13)
C17 0.0356(12) 0.0494(15) 0.0197(11) -0.0190(11) 0.0099(9) -0.0290(12)
C18 0.0248(11) 0.0280(12) 0.0158(10) -0.0120(9) 0.0045(8) -0.0116(9)
C19 0.0196(10) 0.0144(10) 0.0095(8) -0.0041(7) 0.0043(7) -0.0069(8)
C20 0.0185(9) 0.0144(10) 0.0147(9) -0.0067(8) 0.0024(8) -0.0048(8)
C21 0.0200(10) 0.0207(11) 0.0148(9) -0.0051(8) 0.0014(8) -0.0067(9)
C22 0.0220(11) 0.0200(11) 0.0229(11) -0.0074(9) 0.0018(9) 0.0023(9)
C23 0.0331(12) 0.0185(11) 0.0252(11) -0.0126(9) 0.0046(9) -0.0046(10)
C24 0.0252(11) 0.0182(10) 0.0182(10) -0.0088(8) 0.0030(8) -0.0085(9)
C25 0.0155(9) 0.0135(10) 0.0172(9) -0.0058(8) -0.0009(7) -0.0037(8)
C26 0.0232(10) 0.0199(11) 0.0159(10) -0.0062(8) 0.0053(8) -0.0107(9)
C27 0.0261(11) 0.0287(12) 0.0227(11) -0.0053(9) 0.0006(9) -0.0097(10)

loop_
_atom_type_symbol
_atom_type_description
_atom_type_scat_dispersion_real
_atom_type_scat_dispersion_imag
_atom_type_scat_source
C C 0.0033 0.0016 'International Tables Vol C Tables 4.2.6.8 and 6.1.1.4'
H H 0.0000 0.0000 'International Tables Vol C Tables 4.2.6.8 and 6.1.1.4'
N N 0.0061 0.0033 'International Tables Vol C Tables 4.2.6.8 and 6.1.1.4'
O O 0.0106 0.0060 'International Tables Vol C Tables 4.2.6.8 and 6.1.1.4'
S S 0.1246 0.1234 'International Tables Vol C Tables 4.2.6.8 and 6.1.1.4'
Cl Cl 0.1484 0.1585 'International Tables Vol C Tables 4.2.6.8 and 6.1.1.4'

loop_
_geom_angle_atom_site_label_1
_geom_angle_atom_site_label_2
_geom_angle_atom_site_label_3
_geom_angle
_geom_angle_site_symmetry_1
_geom_angle_site_symmetry_3
_geom_angle_publ_flag
C1 S1 C5 101.58(9) . . ?
C25 O3 C26 115.96(13) . . ?
C1 N1 C12 119.69(15) . . ?
C1 N1 C13 119.86(14) . . ?
C12 N1 C13 120.33(14) . . ?
C12 N2 H2A 122.0(15) . . ?
C12 N2 H2B 115.4(12) . . ?
H2A N2 H2B 122.5(19) . . ?
O5 N3 O4 123.60(19) . . ?
O5 N3 C21 118.53(18) . . ?
O4 N3 C21 117.87(17) . . ?
C2 C1 N1 121.63(16) . . ?
C2 C1 S1 126.35(14) . . ?
N1 C1 S1 112.01(13) . . ?
C1 C2 C3 123.81(16) . . ?
C1 C2 C10 118.58(16) . . ?
C3 C2 C10 117.44(16) . . ?
O1 C3 C2 120.75(17) . . ?
O1 C3 C4 119.72(16) . . ?
C2 C3 C4 119.42(16) . . ?
C5 C4 C9 117.92(17) . . ?
C5 C4 C3 123.15(16) . . ?
C9 C4 C3 118.91(16) . . ?
C4 C5 C6 121.15(17) . . ?
C4 C5 S1 124.54(14) . . ?
C6 C5 S1 114.29(14) . . ?
C7 C6 C5 118.59(18) . . ?
C7 C6 H6 120.7 . . ?
C5 C6 H6 120.7 . . ?
C6 C7 C8 122.01(17) . . ?
C6 C7 Cl1 118.28(15) . . ?
C8 C7 Cl1 119.71(14) . . ?
C9 C8 C7 118.81(17) . . ?
C9 C8 H8 120.6 . . ?
C7 C8 H8 120.6 . . ?
C8 C9 C4 121.51(18) . . ?
C8 C9 H9 119.2 . . ?
C4 C9 H9 119.2 . . ?
C11 C10 C2 110.77(15) . . ?
C11 C10 C19 112.77(15) . . ?
C2 C10 C19 107.69(14) . . ?
C11 C10 H10 108.5 . . ?
C2 C10 H10 108.5 . . ?
C19 C10 H10 108.5 . . ?
C12 C11 C25 119.02(16) . . ?
C12 C11 C10 120.10(16) . . ?
C25 C11 C10 120.33(15) . . ?
N2 C12 C11 125.25(17) . . ?
N2 C12 N1 115.19(16) . . ?
C11 C12 N1 119.56(16) . . ?
C18 C13 C14 121.13(18) . . ?
C18 C13 N1 118.72(17) . . ?
C14 C13 N1 120.16(17) . . ?
C13 C14 C15 118.7(2) . . ?
C13 C14 H14 120.6 . . ?
C15 C14 H14 120.6 . . ?
C16 C15 C14 120.3(2) . . ?
C16 C15 H15 119.9 . . ?
C14 C15 H15 119.9 . . ?
C15 C16 C17 120.7(2) . . ?
C15 C16 H16 119.6 . . ?
C17 C16 H16 119.6 . . ?
C16 C17 C18 119.7(2) . . ?
C16 C17 H17 120.1 . . ?
C18 C17 H17 120.1 . . ?
C13 C18 C17 119.3(2) . . ?
C13 C18 H18 120.3 . . ?
C17 C18 H18 120.3 . . ?
C20 C19 C24 118.24(17) . . ?
C20 C19 C10 119.96(16) . . ?
C24 C19 C10 121.68(17) . . ?
C21 C20 C19 119.74(17) . . ?
C21 C20 H20 120.1 . . ?
C19 C20 H20 120.1 . . ?
C20 C21 C22 122.44(19) . . ?
C20 C21 N3 118.11(17) . . ?
C22 C21 N3 119.45(18) . . ?
C23 C22 C21 118.00(19) . . ?
C23 C22 H22 121.0 . . ?
C21 C22 H22 121.0 . . ?
C22 C23 C24 120.72(19) . . ?
C22 C23 H23 119.6 . . ?
C24 C23 H23 119.6 . . ?
C23 C24 C19 120.84(19) . . ?
C23 C24 H24 119.6 . . ?
C19 C24 H24 119.6 . . ?
O2 C25 O3 121.25(16) . . ?
O2 C25 C11 125.74(17) . . ?
O3 C25 C11 113.02(15) . . ?
O3 C26 C27 111.97(15) . . ?
O3 C26 H26A 109.2 . . ?
C27 C26 H26A 109.2 . . ?
O3 C26 H26B 109.2 . . ?
C27 C26 H26B 109.2 . . ?
H26A C26 H26B 107.9 . . ?
C26 C27 H27A 109.5 . . ?
C26 C27 H27B 109.5 . . ?
H27A C27 H27B 109.5 . . ?
C26 C27 H27C 109.5 . . ?
H27A C27 H27C 109.5 . . ?
H27B C27 H27C 109.5 . . ?

loop_
_geom_bond_atom_site_label_1
_geom_bond_atom_site_label_2
_geom_bond_distance
_geom_bond_site_symmetry_2
_geom_bond_publ_flag
Cl1 C7 1.7363(19) . ?
S1 C1 1.7377(19) . ?
S1 C5 1.7468(18) . ?
O1 C3 1.239(2) . ?
O2 C25 1.234(2) . ?
O3 C25 1.353(2) . ?
O3 C26 1.456(2) . ?
O4 N3 1.231(2) . ?
O5 N3 1.224(2) . ?
N1 C1 1.398(2) . ?
N1 C12 1.409(2) . ?
N1 C13 1.446(2) . ?
N2 C12 1.340(2) . ?
N2 H2A 0.84(2) . ?
N2 H2B 0.93(2) . ?
N3 C21 1.469(3) . ?
C1 C2 1.359(3) . ?
C2 C3 1.453(2) . ?
C2 C10 1.521(2) . ?
C3 C4 1.480(3) . ?
C4 C5 1.397(3) . ?
C4 C9 1.410(2) . ?
C5 C6 1.398(2) . ?
C6 C7 1.375(2) . ?
C6 H6 0.9500 . ?
C7 C8 1.390(3) . ?
C8 C9 1.372(3) . ?
C8 H8 0.9500 . ?
C9 H9 0.9500 . ?
C10 C11 1.517(2) . ?
C10 C19 1.532(3) . ?
C10 H10 1.0000 . ?
C11 C12 1.369(3) . ?
C11 C25 1.446(2) . ?
C13 C18 1.387(3) . ?
C13 C14 1.388(3) . ?
C14 C15 1.394(3) . ?
C14 H14 0.9500 . ?
C15 C16 1.376(3) . ?
C15 H15 0.9500 . ?
C16 C17 1.383(3) . ?
C16 H16 0.9500 . ?
C17 C18 1.391(3) . ?
C17 H17 0.9500 . ?
C18 H18 0.9500 . ?
C19 C20 1.390(3) . ?
C19 C24 1.397(2) . ?
C20 C21 1.377(3) . ?
C20 H20 0.9500 . ?
C21 C22 1.384(3) . ?
C22 C23 1.374(3) . ?
C22 H22 0.9500 . ?
C23 C24 1.390(3) . ?
C23 H23 0.9500 . ?
C24 H24 0.9500 . ?
C26 C27 1.507(3) . ?
C26 H26A 0.9900 . ?
C26 H26B 0.9900 . ?
C27 H27A 0.9800 . ?
C27 H27B 0.9800 . ?
C27 H27C 0.9800 . ?

loop_
_geom_hbond_atom_site_label_D
_geom_hbond_atom_site_label_H
_geom_hbond_atom_site_label_A
_geom_hbond_distance_DH
_geom_hbond_distance_HA
_geom_hbond_distance_DA
_geom_hbond_angle_DHA
_geom_hbond_site_symmetry_A
N2 H2B O2 0.93(2) 2.27(2) 2.902(2) 124.7(16) 2_666
N2 H2B O2 0.93(2) 1.92(2) 2.651(2) 133.7(17) .

loop_
_geom_torsion_atom_site_label_1
_geom_torsion_atom_site_label_2
_geom_torsion_atom_site_label_3
_geom_torsion_atom_site_label_4
_geom_torsion
_geom_torsion_site_symmetry_1
_geom_torsion_site_symmetry_2
_geom_torsion_site_symmetry_3
_geom_torsion_site_symmetry_4
_geom_torsion_publ_flag
C12 N1 C1 C2 16.8(3) . . . . ?
C13 N1 C1 C2 -167.33(17) . . . . ?
C12 N1 C1 S1 -161.84(13) . . . . ?
C13 N1 C1 S1 14.0(2) . . . . ?
C5 S1 C1 C2 6.4(2) . . . . ?
C5 S1 C1 N1 -175.02(13) . . . . ?
N1 C1 C2 C3 -176.15(16) . . . . ?
S1 C1 C2 C3 2.3(3) . . . . ?
N1 C1 C2 C10 8.7(3) . . . . ?
S1 C1 C2 C10 -172.92(13) . . . . ?
C1 C2 C3 O1 173.99(18) . . . . ?
C10 C2 C3 O1 -10.8(3) . . . . ?
C1 C2 C3 C4 -9.9(3) . . . . ?
C10 C2 C3 C4 165.35(16) . . . . ?
O1 C3 C4 C5 -177.07(18) . . . . ?
C2 C3 C4 C5 6.8(3) . . . . ?
O1 C3 C4 C9 4.5(3) . . . . ?
C2 C3 C4 C9 -171.62(17) . . . . ?
C9 C4 C5 C6 0.4(3) . . . . ?
C3 C4 C5 C6 -177.97(16) . . . . ?
C9 C4 C5 S1 -177.90(14) . . . . ?
C3 C4 C5 S1 3.7(3) . . . . ?
C1 S1 C5 C4 -9.18(19) . . . . ?
C1 S1 C5 C6 172.38(14) . . . . ?
C4 C5 C6 C7 0.0(3) . . . . ?
S1 C5 C6 C7 178.48(14) . . . . ?
C5 C6 C7 C8 -0.6(3) . . . . ?
C5 C6 C7 Cl1 -179.68(13) . . . . ?
C6 C7 C8 C9 0.8(3) . . . . ?
Cl1 C7 C8 C9 179.83(14) . . . . ?
C7 C8 C9 C4 -0.3(3) . . . . ?
C5 C4 C9 C8 -0.3(3) . . . . ?
C3 C4 C9 C8 178.21(17) . . . . ?
C1 C2 C10 C11 -30.0(2) . . . . ?
C3 C2 C10 C11 154.51(16) . . . . ?
C1 C2 C10 C19 93.77(19) . . . . ?
C3 C2 C10 C19 -81.74(19) . . . . ?
C2 C10 C11 C12 29.3(2) . . . . ?
C19 C10 C11 C12 -91.5(2) . . . . ?
C2 C10 C11 C25 -159.26(16) . . . . ?
C19 C10 C11 C25 80.0(2) . . . . ?
C25 C11 C12 N2 0.7(3) . . . . ?
C10 C11 C12 N2 172.24(17) . . . . ?
C25 C11 C12 N1 -178.45(16) . . . . ?
C10 C11 C12 N1 -6.9(3) . . . . ?
C1 N1 C12 N2 163.15(16) . . . . ?
C13 N1 C12 N2 -12.7(2) . . . . ?
C1 N1 C12 C11 -17.6(3) . . . . ?
C13 N1 C12 C11 166.53(17) . . . . ?
C1 N1 C13 C18 82.5(2) . . . . ?
C12 N1 C13 C18 -101.7(2) . . . . ?
C1 N1 C13 C14 -98.1(2) . . . . ?
C12 N1 C13 C14 77.8(2) . . . . ?
C18 C13 C14 C15 2.3(3) . . . . ?
N1 C13 C14 C15 -177.16(17) . . . . ?
C13 C14 C15 C16 -1.7(3) . . . . ?
C14 C15 C16 C17 -0.3(3) . . . . ?
C15 C16 C17 C18 1.6(3) . . . . ?
C14 C13 C18 C17 -1.0(3) . . . . ?
N1 C13 C18 C17 178.49(16) . . . . ?
C16 C17 C18 C13 -1.0(3) . . . . ?
C11 C10 C19 C20 35.7(2) . . . . ?
C2 C10 C19 C20 -86.85(19) . . . . ?
C11 C10 C19 C24 -148.34(17) . . . . ?
C2 C10 C19 C24 89.1(2) . . . . ?
C24 C19 C20 C21 -0.4(3) . . . . ?
C10 C19 C20 C21 175.74(16) . . . . ?
C19 C20 C21 C22 1.0(3) . . . . ?
C19 C20 C21 N3 -178.39(15) . . . . ?
O5 N3 C21 C20 177.62(18) . . . . ?
O4 N3 C21 C20 -3.0(3) . . . . ?
O5 N3 C21 C22 -1.8(3) . . . . ?
O4 N3 C21 C22 177.54(18) . . . . ?
C20 C21 C22 C23 -0.2(3) . . . . ?
N3 C21 C22 C23 179.17(17) . . . . ?
C21 C22 C23 C24 -1.2(3) . . . . ?
C22 C23 C24 C19 1.8(3) . . . . ?
C20 C19 C24 C23 -1.0(3) . . . . ?
C10 C19 C24 C23 -177.04(17) . . . . ?
C26 O3 C25 O2 -1.2(3) . . . . ?
C26 O3 C25 C11 178.95(15) . . . . ?
C12 C11 C25 O2 0.3(3) . . . . ?
C10 C11 C25 O2 -171.18(17) . . . . ?
C12 C11 C25 O3 -179.81(16) . . . . ?
C10 C11 C25 O3 8.7(2) . . . . ?
C25 O3 C26 C27 82.1(2) . . . . ?
